data_7059821
loop_
_publ_author_name
'Nagarasu, Palaniyappan'
'Kundu, Anu'
'Pitchaimani, Jayaraman'
'Anthony, Savarimuthu Philip'
'Moon, Dohyun'
'Madhu, Vedichi'

_publ_section_title
;
 Structure controlled solvatochromism and halochromic fluorescence
 switching of 2,2&#x2032;-bipyridine based donor--acceptor derivatives
;
_journal_issue 34
_journal_name_full 'New Journal of Chemistry'
_journal_page_first 14421
_journal_page_last 14428
_journal_paper_doi 10.1039/D0NJ02560G
_journal_volume 44
_journal_year 2020
_chemical_formula_moiety 'C18 H22 N4'
_chemical_formula_sum 'C18 H22 N4'
_chemical_formula_weight 294.39
_space_group_crystal_system monoclinic
_space_group_IT_number 14
_space_group_name_Hall '-P 2yn'
_space_group_name_H-M_alt 'P 1 21/n 1'
_atom_sites_solution_hydrogens geom
_audit_creation_method SHELXL-2018/3
_audit_update_record
;
2020-05-05 deposited with the CCDC.	2020-07-27 downloaded from the CCDC.
;
_cell_angle_alpha 90
_cell_angle_beta 96.04(3)
_cell_angle_gamma 90
_cell_formula_units_Z 2
_cell_length_a 7.0750(14)
_cell_length_b 7.3030(15)
_cell_length_c 14.865(3)
_cell_measurement_reflns_used 23420
_cell_measurement_temperature 220(2)
_cell_measurement_theta_max 33.548
_cell_measurement_theta_min 0.361
_cell_volume 763.8(3)
_computing_cell_refinement '<i>HKL3000sm</i>(Otwinowski & Minor, 1997)'
_computing_data_collection '<i>PAL BL2D-SMDC Program</i>(Shin et.al, 2016)'
_computing_data_reduction '<i>HKL3000sm</i>(Otwinowski & Minor, 1997)'
_computing_molecular_graphics '<i>DIAMOND 4</i>(Putz&Brandenburg, 2014)'
_computing_publication_material '<i>publCIF</i>(Westrip, 2010)'
_computing_structure_refinement '<i>SHELXL-2018</i>(Sheldrick, 2015b)'
_computing_structure_solution '<i>SHELXT-2018</i>(Sheldrick, 2015a)'
_diffrn_ambient_temperature 220(2)
_diffrn_measured_fraction_theta_full 0.982
_diffrn_measured_fraction_theta_max 0.974
_diffrn_measurement_device_type 'Rayonix MX225HS CCD area detector'
_diffrn_measurement_method 'omega scan'
_diffrn_radiation_type synchrotron
_diffrn_radiation_wavelength 0.630
_diffrn_reflns_av_R_equivalents 0.0338
_diffrn_reflns_av_unetI/netI 0.0259
_diffrn_reflns_Laue_measured_fraction_full 0.982
_diffrn_reflns_Laue_measured_fraction_max 0.974
_diffrn_reflns_limit_h_max 9
_diffrn_reflns_limit_h_min -9
_diffrn_reflns_limit_k_max 9
_diffrn_reflns_limit_k_min -9
_diffrn_reflns_limit_l_max 20
_diffrn_reflns_limit_l_min -20
_diffrn_reflns_number 7266
_diffrn_reflns_point_group_measured_fraction_full 0.982
_diffrn_reflns_point_group_measured_fraction_max 0.974
_diffrn_reflns_theta_full 22.210
_diffrn_reflns_theta_max 25.487
_diffrn_reflns_theta_min 2.443
_diffrn_source 'PLSII 2D bending magnet'
_exptl_absorpt_coefficient_mu 0.062
_exptl_absorpt_correction_T_max 1.000
_exptl_absorpt_correction_T_min 0.954
_exptl_absorpt_correction_type empirical
_exptl_absorpt_process_details '<i>HKL3000sm Scalepack</i>(Otwinowski et.al,2003)'
_exptl_crystal_colour 'pale yellow'
_exptl_crystal_density_diffrn 1.280
_exptl_crystal_description plate
_exptl_crystal_F_000 316
_exptl_crystal_size_max 0.110
_exptl_crystal_size_mid 0.105
_exptl_crystal_size_min 0.023
_refine_diff_density_max 0.381
_refine_diff_density_min -0.261
_refine_diff_density_rms 0.052
_refine_ls_extinction_method none
_refine_ls_goodness_of_fit_ref 1.072
_refine_ls_hydrogen_treatment constr
_refine_ls_matrix_type full
_refine_ls_number_parameters 100
_refine_ls_number_reflns 1987
_refine_ls_number_restraints 0
_refine_ls_restrained_S_all 1.072
_refine_ls_R_factor_all 0.0501
_refine_ls_R_factor_gt 0.0465
_refine_ls_shift/su_max 0.000
_refine_ls_shift/su_mean 0.000
_refine_ls_structure_factor_coef Fsqd
_refine_ls_weighting_details 'w=1/[\s^2^(Fo^2^)+(0.0914P)^2^+0.0679P] where P=(Fo^2^+2Fc^2^)/3'
_refine_ls_weighting_scheme calc
_refine_ls_wR_factor_gt 0.1369
_refine_ls_wR_factor_ref 0.1418
_reflns_Friedel_coverage 0.000
_reflns_number_gt 1756
_reflns_number_total 1987
_reflns_threshold_expression 'I > 2\s(I)'
_cod_data_source_file d0nj02560g2.cif
_cod_data_source_block SPA259
_cod_depositor_comments
;Adding full bibliography for 7059820--7059822.cif.

 Adding full bibliography for 7059820--7059822.cif.
;
_cod_original_sg_symbol_H-M 'P 21/n'
_cod_database_code 7059821
_shelx_shelxl_version_number 2018/3
_shelx_space_group_comment
;
The symmetry employed for this shelxl refinement is uniquely defined
by the following loop, which should always be used as a source of
symmetry information in preference to the above space-group names.
They are only intended as comments.
;
_shelx_estimated_absorpt_t_min 0.993
_shelx_estimated_absorpt_t_max 0.999

loop_
_space_group_symop_operation_xyz
'x, y, z'
'-x+1/2, y+1/2, -z+1/2'
'-x, -y, -z'
'x-1/2, -y-1/2, z-1/2'

loop_
_atom_site_label
_atom_site_type_symbol
_atom_site_fract_x
_atom_site_fract_y
_atom_site_fract_z
_atom_site_U_iso_or_equiv
_atom_site_adp_type
_atom_site_occupancy
_atom_site_site_symmetry_order
_atom_site_calc_flag
_atom_site_refinement_flags_posn
_atom_site_refinement_flags_adp
_atom_site_refinement_flags_occupancy
_atom_site_disorder_assembly
_atom_site_disorder_group
N1 N 0.43310(11) 0.50155(10) 0.37938(5) 0.0252(2) Uani 1 1 d . . . . .
N2 N 0.39235(12) 0.50618(12) 0.22370(6) 0.0321(2) Uani 1 1 d . . . . .
C1 C 0.54662(12) 0.51479(11) 0.45769(6) 0.0239(2) Uani 1 1 d . . . . .
C2 C 0.73970(12) 0.55280(14) 0.46211(6) 0.0304(2) Uani 1 1 d . . . . .
H2 H 0.814893 0.561817 0.517959 0.037 Uiso 1 1 calc R U . . .
C3 C 0.81806(12) 0.57714(15) 0.38058(6) 0.0342(3) Uani 1 1 d . . . . .
H3 H 0.948365 0.602879 0.381203 0.041 Uiso 1 1 calc R U . . .
C4 C 0.70647(12) 0.56380(14) 0.29954(6) 0.0320(2) Uani 1 1 d . . . . .
H4 H 0.758319 0.580385 0.244435 0.038 Uiso 1 1 calc R U . . .
C5 C 0.51093(12) 0.52433(12) 0.30136(6) 0.0255(2) Uani 1 1 d . . . . .
C6 C 0.18581(13) 0.49120(13) 0.22349(7) 0.0309(2) Uani 1 1 d . . . . .
H6A H 0.136216 0.590207 0.258807 0.037 Uiso 1 1 calc R U . . .
H6AB H 0.150766 0.373384 0.248583 0.037 Uiso 1 1 calc R U . . .
C7 C 0.11007(15) 0.50655(15) 0.12382(7) 0.0351(3) Uani 1 1 d . . . . .
H7A H 0.004618 0.421152 0.108785 0.042 Uiso 1 1 calc R U . . .
H7AB H 0.065993 0.631274 0.109117 0.042 Uiso 1 1 calc R U . . .
C8 C 0.27912(15) 0.45751(17) 0.07298(7) 0.0396(3) Uani 1 1 d . . . . .
H8A H 0.268913 0.516503 0.013456 0.048 Uiso 1 1 calc R U . . .
H8AB H 0.288150 0.324710 0.064976 0.048 Uiso 1 1 calc R U . . .
C9 C 0.45017(14) 0.53000(15) 0.13336(6) 0.0331(2) Uani 1 1 d . . . . .
H9A H 0.564795 0.458913 0.125580 0.040 Uiso 1 1 calc R U . . .
H9AB H 0.473717 0.659236 0.120715 0.040 Uiso 1 1 calc R U . . .

loop_
_atom_site_aniso_label
_atom_site_aniso_U_11
_atom_site_aniso_U_22
_atom_site_aniso_U_33
_atom_site_aniso_U_23
_atom_site_aniso_U_13
_atom_site_aniso_U_12
N1 0.0213(4) 0.0282(4) 0.0266(4) 0.0007(3) 0.0044(3) -0.0015(2)
N2 0.0226(4) 0.0485(5) 0.0257(4) 0.0002(3) 0.0051(3) -0.0032(3)
C1 0.0205(4) 0.0237(4) 0.0280(5) 0.0009(3) 0.0043(3) 0.0000(3)
C2 0.0209(4) 0.0394(5) 0.0309(5) 0.0012(4) 0.0023(3) -0.0025(3)
C3 0.0190(4) 0.0473(6) 0.0371(5) 0.0018(4) 0.0066(3) -0.0037(4)
C4 0.0233(4) 0.0421(5) 0.0321(5) 0.0021(4) 0.0093(3) -0.0021(3)
C5 0.0219(4) 0.0272(4) 0.0279(5) 0.0004(3) 0.0053(3) 0.0000(3)
C6 0.0227(4) 0.0396(5) 0.0305(5) 0.0007(3) 0.0033(3) -0.0045(3)
C7 0.0320(5) 0.0385(5) 0.0336(5) 0.0010(4) -0.0015(4) 0.0029(3)
C8 0.0386(5) 0.0520(6) 0.0279(5) -0.0038(4) 0.0017(4) 0.0018(4)
C9 0.0325(5) 0.0421(5) 0.0257(5) 0.0015(3) 0.0080(4) -0.0012(4)

loop_
_atom_type_symbol
_atom_type_description
_atom_type_scat_dispersion_real
_atom_type_scat_dispersion_imag
_atom_type_scat_source
C C 0.0021 0.0012 'International Tables Vol C Tables 4.2.6.8 and 6.1.1.4'
H H 0.0000 0.0000 'International Tables Vol C Tables 4.2.6.8 and 6.1.1.4'
N N 0.0044 0.0025 'International Tables Vol C Tables 4.2.6.8 and 6.1.1.4'

loop_
_geom_angle_atom_site_label_1
_geom_angle_atom_site_label_2
_geom_angle_atom_site_label_3
_geom_angle
_geom_angle_site_symmetry_1
_geom_angle_site_symmetry_3
_geom_angle_publ_flag
C5 N1 C1 118.38(8) . . ?
C5 N2 C9 124.30(8) . . ?
C5 N2 C6 122.35(8) . . ?
C9 N2 C6 112.60(8) . . ?
N1 C1 C2 123.33(9) . . ?
N1 C1 C1 116.15(9) . 3_666 ?
C2 C1 C1 120.51(10) . 3_666 ?
C1 C2 C3 117.58(9) . . ?
C1 C2 H2 121.2 . . ?
C3 C2 H2 121.2 . . ?
C4 C3 C2 120.57(8) . . ?
C4 C3 H3 119.7 . . ?
C2 C3 H3 119.7 . . ?
C3 C4 C5 118.06(9) . . ?
C3 C4 H4 121.0 . . ?
C5 C4 H4 121.0 . . ?
N1 C5 N2 116.59(8) . . ?
N1 C5 C4 122.07(9) . . ?
N2 C5 C4 121.34(9) . . ?
N2 C6 C7 104.18(9) . . ?
N2 C6 H6A 110.9 . . ?
C7 C6 H6A 110.9 . . ?
N2 C6 H6AB 110.9 . . ?
C7 C6 H6AB 110.9 . . ?
H6A C6 H6AB 108.9 . . ?
C8 C7 C6 104.52(8) . . ?
C8 C7 H7A 110.8 . . ?
C6 C7 H7A 110.8 . . ?
C8 C7 H7AB 110.8 . . ?
C6 C7 H7AB 110.8 . . ?
H7A C7 H7AB 108.9 . . ?
C7 C8 C9 104.03(8) . . ?
C7 C8 H8A 110.9 . . ?
C9 C8 H8A 110.9 . . ?
C7 C8 H8AB 110.9 . . ?
C9 C8 H8AB 110.9 . . ?
H8A C8 H8AB 109.0 . . ?
N2 C9 C8 102.65(8) . . ?
N2 C9 H9A 111.2 . . ?
C8 C9 H9A 111.2 . . ?
N2 C9 H9AB 111.2 . . ?
C8 C9 H9AB 111.2 . . ?
H9A C9 H9AB 109.1 . . ?

loop_
_geom_bond_atom_site_label_1
_geom_bond_atom_site_label_2
_geom_bond_distance
_geom_bond_site_symmetry_2
_geom_bond_publ_flag
N1 C5 1.3454(12) . ?
N1 C1 1.3464(13) . ?
N2 C5 1.3602(13) . ?
N2 C9 1.4549(12) . ?
N2 C6 1.4650(12) . ?
C1 C2 1.3887(12) . ?
C1 C1 1.4962(17) 3_666 ?
C2 C3 1.3961(13) . ?
C2 H2 0.9400 . ?
C3 C4 1.3725(14) . ?
C3 H3 0.9400 . ?
C4 C5 1.4162(12) . ?
C4 H4 0.9400 . ?
C6 C7 1.5256(14) . ?
C6 H6A 0.9800 . ?
C6 H6AB 0.9800 . ?
C7 C8 1.5232(16) . ?
C7 H7A 0.9800 . ?
C7 H7AB 0.9800 . ?
C8 C9 1.5236(15) . ?
C8 H8A 0.9800 . ?
C8 H8AB 0.9800 . ?
C9 H9A 0.9800 . ?
C9 H9AB 0.9800 . ?

loop_
_geom_torsion_atom_site_label_1
_geom_torsion_atom_site_label_2
_geom_torsion_atom_site_label_3
_geom_torsion_atom_site_label_4
_geom_torsion
_geom_torsion_site_symmetry_1
_geom_torsion_site_symmetry_2
_geom_torsion_site_symmetry_3
_geom_torsion_site_symmetry_4
_geom_torsion_publ_flag
C5 N1 C1 C2 0.74(14) . . . . ?
C5 N1 C1 C1 -179.02(8) . . . 3_666 ?
N1 C1 C2 C3 -0.37(14) . . . . ?
C1 C1 C2 C3 179.38(10) 3_666 . . . ?
C1 C2 C3 C4 0.08(15) . . . . ?
C2 C3 C4 C5 -0.18(16) . . . . ?
C1 N1 C5 N2 178.69(7) . . . . ?
C1 N1 C5 C4 -0.83(13) . . . . ?
C9 N2 C5 N1 178.58(8) . . . . ?
C6 N2 C5 N1 9.29(13) . . . . ?
C9 N2 C5 C4 -1.89(15) . . . . ?
C6 N2 C5 C4 -171.18(9) . . . . ?
C3 C4 C5 N1 0.57(14) . . . . ?
C3 C4 C5 N2 -178.93(9) . . . . ?
C5 N2 C6 C7 170.64(9) . . . . ?
C9 N2 C6 C7 0.22(11) . . . . ?
N2 C6 C7 C8 20.73(11) . . . . ?
C6 C7 C8 C9 -33.49(11) . . . . ?
C5 N2 C9 C8 168.90(9) . . . . ?
C6 N2 C9 C8 -20.89(11) . . . . ?
C7 C8 C9 N2 32.90(11) . . . . ?
